data_4319768
loop_
_publ_author_name
'F. Albert Cotton'
'Lee M. Daniels'
'Peng Lei'
'Carlos A. Murillo'
'Xiaoping Wang'

_publ_section_title
;
 Di- and Trinuclear Complexes with the Mono- and Dianion of
 2,6-Bis(phenylamino)pyridine: High-Field Displacement of Chemical Shifts
 Due to the Magnetic Anisotropy of Quadruple Bonds
;
_journal_name_full 'Inorganic Chemistry'
_journal_page_first 2778
_journal_page_last 2784
_journal_paper_doi 10.1021/ic001376g
_journal_volume 40
_journal_year 2001
_chemical_compound_source synthesis
_chemical_formula_moiety 'C68 H56 Mo2 N12, C7 H8'
_chemical_formula_structural Mo2(C17H14N3)4.C7H8
_chemical_formula_sum 'C75 H64 Mo2 N12'
_chemical_formula_weight 1325.26
_chemical_name_systematic
; 
 ? 
;
_space_group_IT_number 14
_symmetry_cell_setting monoclinic
_symmetry_space_group_name_Hall '-P 2yn'
_symmetry_space_group_name_H-M 'P 1 21/n 1'
_atom_sites_solution_hydrogens geom
_atom_sites_solution_primary direct
_atom_sites_solution_secondary difmap
_audit_creation_method SHELXL
_cell_angle_alpha 90.00
_cell_angle_beta 106.149(9)
_cell_angle_gamma 90.00
_cell_formula_units_Z 4
_cell_length_a 10.601(2)
_cell_length_b 32.432(2)
_cell_length_c 18.809(4)
_cell_measurement_reflns_used 250
_cell_measurement_temperature 213(2)
_cell_measurement_theta_max 20.8
_cell_measurement_theta_min 9.05
_cell_volume 6211.6(18)
_computing_cell_refinement MADNES
_computing_data_collection MADNES
_computing_data_reduction PROCOR
_computing_molecular_graphics 'XP (Siemens, 1993)'
_computing_publication_material 'SHELXL-93 (Sheldrick, 1993)'
_computing_structure_refinement 'SHELXL-93 (Sheldrick, 1993)'
_computing_structure_solution 'SHELXS-86 (Sheldrick, 1990)'
_diffrn_ambient_temperature 213(2)
_diffrn_measurement_device 'Nonius FAST area detector'
_diffrn_measurement_method 'Ellipsoid-mask fitting'
_diffrn_radiation_monochromator graphite
_diffrn_radiation_source 'fine-focus sealed tube'
_diffrn_radiation_type MoK\a
_diffrn_radiation_wavelength 0.71073
_diffrn_reflns_av_R_equivalents 0.0525
_diffrn_reflns_av_sigmaI/netI 0.0385
_diffrn_reflns_limit_h_max 11
_diffrn_reflns_limit_h_min -12
_diffrn_reflns_limit_k_max 37
_diffrn_reflns_limit_k_min -36
_diffrn_reflns_limit_l_max 14
_diffrn_reflns_limit_l_min -18
_diffrn_reflns_number 24817
_diffrn_reflns_theta_max 24.41
_diffrn_reflns_theta_min 2.10
_diffrn_standards_number 0
_exptl_absorpt_coefficient_mu 0.460
_exptl_absorpt_correction_type none
_exptl_crystal_colour red
_exptl_crystal_density_diffrn 1.417
_exptl_crystal_density_meas ?
_exptl_crystal_description prism
_exptl_crystal_F_000 2728
_exptl_crystal_size_max 0.4
_exptl_crystal_size_mid 0.32
_exptl_crystal_size_min 0.28
_refine_diff_density_max 1.363
_refine_diff_density_min -0.471
_refine_diff_density_rms 0.087
_refine_ls_extinction_method none
_refine_ls_goodness_of_fit_all 1.135
_refine_ls_goodness_of_fit_obs 1.103
_refine_ls_hydrogen_treatment mixed
_refine_ls_matrix_type full
_refine_ls_number_parameters 796
_refine_ls_number_reflns 8348
_refine_ls_number_restraints 3
_refine_ls_restrained_S_all 1.164
_refine_ls_restrained_S_obs 1.103
_refine_ls_R_factor_all 0.0605
_refine_ls_R_factor_obs 0.0485
_refine_ls_shift/esd_max -0.056
_refine_ls_shift/esd_mean 0.001
_refine_ls_structure_factor_coef Fsqd
_refine_ls_weighting_details 'w=1/[\s^2^(Fo^2^)+(0.0580P)^2^+15.0000P] where P=(Fo^2^+2Fc^2^)/3'
_refine_ls_weighting_scheme calc
_refine_ls_wR_factor_all 0.1384
_refine_ls_wR_factor_obs 0.1202
_reflns_number_observed 7154
_reflns_number_total 8377
_reflns_observed_criterion >2sigma(I)
_cod_data_source_file ic001376g_2.cif
_cod_data_source_block xl
_cod_depositor_comments
;
The following automatic conversions were performed:

'_exptl_crystal_density_meas' value 'not measured' was changed to '?'
- the value is perceived as not measured.

Automatic conversion script
Id: cif_fix_values 3008 2015-01-20 13:52:24Z robertas 

The following automatic conversions were performed:

'_refine_ls_weighting_scheme' value 'calc
w=1/[\s^2^(Fo^2^)+(0.0580P)^2^+15.0000P] where P=(Fo^2^+2Fc^2^)/3'
was changed to 'calc'. New tag '_refine_ls_weighting_details' was
created. The value of the new tag was set to
'w=1/[\s^2^(Fo^2^)+(0.0580P)^2^+15.0000P] where P=(Fo^2^+2Fc^2^)/3'.

Automatic conversion script
Id: cif_fix_values 3143 2015-03-26 13:38:13Z robertas 
;
_cod_database_code 4319768

loop_
_symmetry_equiv_pos_as_xyz
'x, y, z'
'-x+1/2, y+1/2, -z+1/2'
'-x, -y, -z'
'x-1/2, -y-1/2, z-1/2'

loop_
_atom_site_aniso_label
_atom_site_aniso_U_11
_atom_site_aniso_U_22
_atom_site_aniso_U_33
_atom_site_aniso_U_23
_atom_site_aniso_U_13
_atom_site_aniso_U_12
Mo1 0.0301(2) 0.0234(2) 0.0269(3) -0.0008(2) 0.0070(2) 0.0019(2)
Mo2 0.0273(2) 0.0228(2) 0.0291(3) -0.0001(2) 0.0068(2) 0.00063(15)
N1 0.035(2) 0.030(2) 0.025(3) -0.003(2) 0.004(2) -0.002(2)
N2 0.028(2) 0.034(2) 0.031(3) 0.005(2) 0.006(2) 0.002(2)
N3 0.035(2) 0.036(2) 0.050(3) 0.001(2) 0.012(2) 0.008(2)
N4 0.036(2) 0.027(2) 0.027(3) 0.003(2) 0.007(2) 0.003(2)
N5 0.031(2) 0.034(2) 0.024(3) -0.003(2) 0.004(2) 0.000(2)
N6 0.049(3) 0.040(3) 0.029(4) -0.009(2) 0.004(3) 0.011(2)
N7 0.026(2) 0.033(2) 0.029(3) 0.000(2) 0.004(2) 0.005(2)
N8 0.029(2) 0.028(2) 0.032(3) -0.006(2) 0.010(2) -0.004(2)
N9 0.039(3) 0.025(2) 0.066(4) -0.005(2) 0.024(3) -0.004(2)
N10 0.029(2) 0.025(2) 0.034(3) -0.004(2) 0.009(2) 0.002(2)
N11 0.029(2) 0.025(2) 0.029(3) 0.004(2) 0.006(2) 0.003(2)
N12 0.057(3) 0.030(2) 0.031(4) 0.000(2) 0.005(3) 0.006(2)
C1 0.070(4) 0.046(3) 0.044(4) -0.004(3) 0.014(3) -0.015(3)
C2 0.088(5) 0.045(3) 0.068(6) 0.005(3) 0.009(4) -0.021(3)
C3 0.069(4) 0.030(3) 0.070(5) -0.012(3) -0.006(4) -0.004(3)
C4 0.064(4) 0.048(3) 0.050(5) -0.021(3) 0.006(3) 0.001(3)
C5 0.048(3) 0.046(3) 0.041(4) -0.002(3) 0.012(3) -0.002(2)
C6 0.032(3) 0.034(3) 0.038(4) -0.001(2) 0.004(2) -0.001(2)
C7 0.034(3) 0.034(3) 0.028(3) 0.001(2) 0.005(2) -0.002(2)
C8 0.036(3) 0.048(3) 0.051(4) -0.011(3) 0.003(3) -0.005(2)
C9 0.033(3) 0.064(4) 0.071(5) -0.014(3) -0.002(3) -0.001(3)
C10 0.034(3) 0.056(3) 0.054(5) 0.001(3) 0.007(3) 0.011(2)
C11 0.036(3) 0.043(3) 0.035(4) 0.003(2) 0.011(3) 0.005(2)
C12 0.043(3) 0.044(3) 0.037(4) -0.001(2) 0.004(3) 0.015(2)
C13 0.059(4) 0.047(3) 0.050(4) 0.002(3) 0.013(3) 0.009(3)
C14 0.089(5) 0.048(4) 0.074(6) 0.002(3) 0.020(4) 0.031(3)
C15 0.078(5) 0.075(5) 0.061(5) -0.009(4) 0.010(4) 0.045(4)
C16 0.054(4) 0.085(5) 0.061(5) -0.010(4) 0.020(4) 0.024(3)
C17 0.052(3) 0.063(4) 0.049(4) 0.002(3) 0.016(3) 0.015(3)
C18 0.067(4) 0.054(4) 0.048(5) -0.005(3) 0.006(3) 0.014(3)
C19 0.078(5) 0.051(4) 0.086(6) 0.006(4) 0.022(4) 0.029(3)
C20 0.078(5) 0.039(3) 0.079(6) -0.011(3) 0.046(4) -0.004(3)
C21 0.064(4) 0.049(3) 0.058(5) -0.023(3) 0.027(4) -0.017(3)
C22 0.045(3) 0.051(3) 0.052(5) -0.014(3) 0.016(3) -0.005(3)
C23 0.039(3) 0.042(3) 0.037(4) -0.006(2) 0.016(3) 0.001(2)
C24 0.030(3) 0.035(3) 0.034(4) -0.003(2) 0.007(2) 0.001(2)
C25 0.037(3) 0.049(3) 0.040(4) -0.008(3) 0.015(3) -0.002(2)
C26 0.042(3) 0.056(3) 0.043(4) 0.003(3) 0.021(3) -0.005(3)
C27 0.044(3) 0.040(3) 0.033(4) 0.008(2) 0.011(3) -0.002(2)
C28 0.026(2) 0.035(3) 0.030(3) 0.002(2) 0.003(2) -0.008(2)
C29 0.056(3) 0.033(3) 0.021(3) 0.003(2) 0.009(3) -0.002(2)
C30 0.117(6) 0.053(4) 0.071(6) 0.022(4) -0.020(5) -0.032(4)
C31 0.215(12) 0.047(4) 0.077(8) 0.015(4) -0.011(8) -0.043(6)
C32 0.208(12) 0.038(4) 0.082(7) 0.025(4) 0.049(8) 0.033(6)
C33 0.109(6) 0.087(6) 0.064(6) 0.041(4) 0.041(5) 0.054(5)
C34 0.063(4) 0.061(4) 0.042(4) 0.021(3) 0.018(3) 0.015(3)
C35 0.039(3) 0.045(3) 0.039(4) 0.005(2) 0.004(3) 0.007(2)
C36 0.054(4) 0.052(3) 0.049(5) 0.004(3) -0.006(3) 0.020(3)
C37 0.042(3) 0.069(4) 0.062(5) -0.008(3) 0.006(3) 0.021(3)
C38 0.043(3) 0.075(4) 0.064(5) -0.012(4) 0.020(3) 0.006(3)
C39 0.048(3) 0.051(3) 0.052(4) 0.004(3) 0.022(3) 0.008(3)
C40 0.031(2) 0.040(3) 0.025(3) -0.004(2) 0.006(2) 0.002(2)
C41 0.029(2) 0.036(3) 0.031(3) -0.005(2) 0.010(2) -0.003(2)
C42 0.034(3) 0.056(3) 0.046(4) -0.008(3) 0.003(3) 0.001(2)
C43 0.037(3) 0.057(3) 0.062(5) -0.025(3) 0.006(3) -0.015(3)
C44 0.044(3) 0.040(3) 0.064(5) -0.015(3) 0.017(3) -0.010(2)
C45 0.041(3) 0.030(2) 0.042(4) -0.003(2) 0.019(3) -0.009(2)
C46 0.052(3) 0.028(2) 0.044(4) -0.003(2) 0.018(3) -0.002(2)
C47 0.068(4) 0.039(3) 0.079(5) 0.002(3) 0.040(4) -0.002(3)
C48 0.090(5) 0.039(3) 0.097(6) 0.004(3) 0.045(5) -0.011(3)
C49 0.087(5) 0.032(3) 0.079(6) 0.008(3) 0.027(4) 0.010(3)
C50 0.063(4) 0.039(3) 0.063(5) 0.000(3) 0.020(3) 0.009(3)
C51 0.048(3) 0.041(3) 0.047(4) -0.001(3) 0.015(3) 0.006(2)
C52 0.037(3) 0.041(3) 0.049(4) 0.006(2) 0.017(3) 0.005(2)
C53 0.064(4) 0.045(3) 0.062(5) 0.010(3) 0.036(4) 0.017(3)
C54 0.087(5) 0.034(3) 0.057(5) -0.002(3) 0.040(4) 0.002(3)
C55 0.066(4) 0.048(3) 0.037(4) -0.009(3) 0.020(3) -0.009(3)
C56 0.041(3) 0.040(3) 0.043(4) -0.002(2) 0.014(3) 0.001(2)
C57 0.036(3) 0.030(2) 0.034(4) 0.004(2) 0.018(3) 0.000(2)
C58 0.030(2) 0.032(2) 0.030(3) 0.001(2) 0.005(2) 0.002(2)
C59 0.040(3) 0.040(3) 0.037(4) 0.003(2) 0.016(3) 0.003(2)
C60 0.044(3) 0.044(3) 0.045(4) 0.012(3) 0.017(3) 0.002(2)
C61 0.049(3) 0.036(3) 0.041(4) 0.013(2) 0.009(3) -0.001(2)
C62 0.038(3) 0.029(2) 0.033(4) 0.002(2) 0.006(2) 0.001(2)
C63 0.041(3) 0.031(3) 0.060(5) 0.004(3) 0.015(3) 0.005(2)
C64 0.049(3) 0.038(3) 0.075(5) 0.009(3) 0.007(4) 0.000(3)
C65 0.051(4) 0.061(4) 0.100(7) 0.030(4) 0.005(4) 0.010(3)
C66 0.078(5) 0.046(4) 0.152(10) 0.023(5) 0.046(6) 0.026(4)
C67 0.098(6) 0.048(4) 0.104(7) -0.001(4) 0.041(6) 0.028(4)
C68 0.073(4) 0.041(3) 0.071(5) 0.004(3) 0.025(4) 0.015(3)

loop_
_atom_site_label
_atom_site_type_symbol
_atom_site_fract_x
_atom_site_fract_y
_atom_site_fract_z
_atom_site_U_iso_or_equiv
_atom_site_thermal_displace_type
_atom_site_occupancy
_atom_site_calc_flag
_atom_site_refinement_flags
_atom_site_disorder_group
Mo1 Mo 0.68256(4) 0.188239(11) 0.20652(2) 0.02701(14) Uani 1 d . .
Mo2 Mo 0.75652(4) 0.129204(11) 0.20138(2) 0.02659(14) Uani 1 d . .
N1 N 0.8720(4) 0.20894(11) 0.2757(2) 0.0305(9) Uani 1 d . .
N2 N 0.9523(4) 0.14409(12) 0.2651(2) 0.0312(9) Uani 1 d . .
N3 N 1.0134(4) 0.07681(13) 0.2496(3) 0.0402(11) Uani 1 d . .
H6N H 0.9527(65) 0.0692(20) 0.2657(38) 0.067(22) Uiso 1 d . .
N4 N 0.7107(4) 0.11138(11) 0.3011(2) 0.0302(9) Uani 1 d . .
N5 N 0.6218(4) 0.17572(12) 0.3036(2) 0.0305(9) Uani 1 d . .
N6 N 0.5301(5) 0.24038(14) 0.2917(3) 0.0403(12) Uani 1 d . .
H7N H 0.4891(53) 0.2353(17) 0.2542(34) 0.035(19) Uiso 1 d . .
N7 N 0.4887(4) 0.16944(11) 0.1395(2) 0.0301(9) Uani 1 d . .
N8 N 0.5746(4) 0.10469(11) 0.1352(2) 0.0293(9) Uani 1 d . .
N9 N 0.6885(5) 0.04399(12) 0.1362(3) 0.0417(12) Uani 1 d . .
H8N H 0.7447(50) 0.0532(15) 0.1194(29) 0.031(14) Uiso 1 d . .
N10 N 0.8032(4) 0.14331(11) 0.0997(2) 0.0294(9) Uani 1 d . .
N11 N 0.7339(4) 0.20957(11) 0.1101(2) 0.0281(9) Uani 1 d . .
N12 N 0.6748(5) 0.27553(13) 0.1338(3) 0.0404(12) Uani 1 d . .
H9N H 0.7108(51) 0.2762(16) 0.1747(32) 0.029(18) Uiso 1 d . .
C1 C 0.9551(6) 0.2788(2) 0.2708(4) 0.054(2) Uani 1 d . .
H1 H 0.9739(6) 0.2725(2) 0.2261(4) 0.064 Uiso 1 calc R .
C2 C 0.9863(7) 0.3177(2) 0.3028(4) 0.069(2) Uani 1 d . .
H2 H 1.0269(7) 0.3374(2) 0.2799(4) 0.083 Uiso 1 calc R .
C3 C 0.9579(6) 0.3271(2) 0.3673(4) 0.061(2) Uani 1 d . .
H3 H 0.9802(6) 0.3531(2) 0.3893(4) 0.073 Uiso 1 calc R .
C4 C 0.8978(6) 0.2990(2) 0.3995(4) 0.056(2) Uani 1 d . .
H4 H 0.8756(6) 0.3061(2) 0.4430(4) 0.067 Uiso 1 calc R .
C5 C 0.8679(5) 0.2599(2) 0.3701(3) 0.0451(14) Uani 1 d . .
H5 H 0.8284(5) 0.2405(2) 0.3942(3) 0.054 Uiso 1 calc R .
C6 C 0.8967(5) 0.24959(14) 0.3047(3) 0.0357(12) Uani 1 d . .
C7 C 0.9747(5) 0.18328(14) 0.2920(3) 0.0325(11) Uani 1 d . .
C8 C 1.1036(5) 0.1941(2) 0.3345(3) 0.0470(15) Uani 1 d . .
H8 H 1.1208(5) 0.2208(2) 0.3544(3) 0.056 Uiso 1 calc R .
C9 C 1.2015(5) 0.1660(2) 0.3462(4) 0.059(2) Uani 1 d . .
H9 H 1.2866(5) 0.1735(2) 0.3739(4) 0.071 Uiso 1 calc R .
C10 C 1.1785(5) 0.1261(2) 0.3181(4) 0.0487(15) Uani 1 d . .
H10 H 1.2469(5) 0.1067(2) 0.3256(4) 0.058 Uiso 1 calc R .
C11 C 1.0532(5) 0.1163(2) 0.2791(3) 0.0375(12) Uani 1 d . .
C12 C 1.1033(5) 0.0445(2) 0.2479(3) 0.0427(13) Uani 1 d . .
C13 C 1.0817(6) 0.0053(2) 0.2701(4) 0.052(2) Uani 1 d . .
H13 H 1.0101(6) 0.0003(2) 0.2892(4) 0.063 Uiso 1 calc R .
C14 C 1.1651(7) -0.0266(2) 0.2645(4) 0.071(2) Uani 1 d . .
H14 H 1.1500(7) -0.0532(2) 0.2801(4) 0.085 Uiso 1 calc R .
C15 C 1.2681(7) -0.0198(2) 0.2367(4) 0.073(2) Uani 1 d . .
H15 H 1.3245(7) -0.0415(2) 0.2330(4) 0.088 Uiso 1 calc R .
C16 C 1.2892(6) 0.0187(2) 0.2141(4) 0.066(2) Uani 1 d . .
H16 H 1.3609(6) 0.0234(2) 0.1949(4) 0.079 Uiso 1 calc R .
C17 C 1.2079(6) 0.0511(2) 0.2187(4) 0.054(2) Uani 1 d . .
H17 H 1.2233(6) 0.0775(2) 0.2021(4) 0.065 Uiso 1 calc R .
C18 C 0.3963(6) 0.3012(2) 0.2691(4) 0.058(2) Uani 1 d . .
H18 H 0.3504(6) 0.2903(2) 0.2227(4) 0.070 Uiso 1 calc R .
C19 C 0.3657(7) 0.3402(2) 0.2904(5) 0.072(2) Uani 1 d . .
H19 H 0.2988(7) 0.3555(2) 0.2579(5) 0.086 Uiso 1 calc R .
C20 C 0.4302(7) 0.3567(2) 0.3573(4) 0.060(2) Uani 1 d . .
H20 H 0.4078(7) 0.3828(2) 0.3714(4) 0.073 Uiso 1 calc R .
C21 C 0.5276(6) 0.3342(2) 0.4028(4) 0.055(2) Uani 1 d . .
H21 H 0.5738(6) 0.3454(2) 0.4489(4) 0.066 Uiso 1 calc R .
C22 C 0.5609(6) 0.2956(2) 0.3836(4) 0.0486(15) Uani 1 d . .
H22 H 0.6290(6) 0.2808(2) 0.4164(4) 0.058 Uiso 1 calc R .
C23 C 0.4946(5) 0.2786(2) 0.3165(3) 0.0383(13) Uani 1 d . .
C24 C 0.5636(5) 0.20492(14) 0.3357(3) 0.0336(12) Uani 1 d . .
C25 C 0.5398(5) 0.1994(2) 0.4029(3) 0.0411(13) Uani 1 d . .
H25 H 0.5030(5) 0.2206(2) 0.4249(3) 0.049 Uiso 1 calc R .
C26 C 0.5720(5) 0.1615(2) 0.4377(3) 0.0454(14) Uani 1 d . .
H26 H 0.5570(5) 0.1572(2) 0.4840(3) 0.054 Uiso 1 calc R .
C27 C 0.6249(5) 0.1305(2) 0.4062(3) 0.0387(13) Uani 1 d . .
H27 H 0.6428(5) 0.1047(2) 0.4296(3) 0.046 Uiso 1 calc R .
C28 C 0.6525(4) 0.13785(14) 0.3373(3) 0.0314(11) Uani 1 d . .
C29 C 0.7436(5) 0.07174(15) 0.3345(3) 0.0369(12) Uani 1 d . .
C30 C 0.6526(9) 0.0404(2) 0.3214(5) 0.090(3) Uani 1 d . .
H30 H 0.5667(9) 0.0453(2) 0.2919(5) 0.108 Uiso 1 calc R .
C31 C 0.6868(13) 0.0013(2) 0.3514(5) 0.124(4) Uani 1 d . .
H31 H 0.6245(13) -0.0200(2) 0.3417(5) 0.148 Uiso 1 calc R .
C32 C 0.8113(13) -0.0057(2) 0.3948(6) 0.107(4) Uani 1 d . .
H32 H 0.8348(13) -0.0321(2) 0.4146(6) 0.129 Uiso 1 calc R .
C33 C 0.9011(9) 0.0250(3) 0.4097(4) 0.083(3) Uani 1 d . .
H33 H 0.9863(9) 0.0199(3) 0.4402(4) 0.100 Uiso 1 calc R .
C34 C 0.8679(6) 0.0639(2) 0.3801(3) 0.055(2) Uani 1 d . .
H34 H 0.9305(6) 0.0852(2) 0.3911(3) 0.066 Uiso 1 calc R .
C35 C 0.3672(5) 0.2307(2) 0.0869(3) 0.0423(13) Uani 1 d . .
H35 H 0.4365(5) 0.2383(2) 0.0675(3) 0.051 Uiso 1 calc R .
C36 C 0.2568(6) 0.2556(2) 0.0749(4) 0.056(2) Uani 1 d . .
H36 H 0.2524(6) 0.2800(2) 0.0472(4) 0.067 Uiso 1 calc R .
C37 C 0.1545(6) 0.2454(2) 0.1024(4) 0.060(2) Uani 1 d . .
H37 H 0.0787(6) 0.2619(2) 0.0922(4) 0.072 Uiso 1 calc R .
C38 C 0.1641(6) 0.2103(2) 0.1457(4) 0.060(2) Uani 1 d . .
H38 H 0.0959(6) 0.2034(2) 0.1665(4) 0.072 Uiso 1 calc R .
C39 C 0.2739(5) 0.1856(2) 0.1582(4) 0.0487(15) Uani 1 d . .
H39 H 0.2803(5) 0.1621(2) 0.1882(4) 0.058 Uiso 1 calc R .
C40 C 0.3754(5) 0.19477(14) 0.1273(3) 0.0322(11) Uani 1 d . .
C41 C 0.4682(5) 0.13005(14) 0.1145(3) 0.0316(11) Uani 1 d . .
C42 C 0.3493(5) 0.1141(2) 0.0678(3) 0.0470(14) Uani 1 d . .
H42 H 0.2743(5) 0.1309(2) 0.0526(3) 0.056 Uiso 1 calc R .
C43 C 0.3451(5) 0.0739(2) 0.0451(4) 0.054(2) Uani 1 d . .
H43 H 0.2663(5) 0.0633(2) 0.0141(4) 0.064 Uiso 1 calc R .
C44 C 0.4535(5) 0.0484(2) 0.0664(4) 0.049(2) Uani 1 d . .
H44 H 0.4495(5) 0.0207(2) 0.0511(4) 0.059 Uiso 1 calc R .
C45 C 0.5675(5) 0.06506(14) 0.1109(3) 0.0364(12) Uani 1 d . .
C46 C 0.7032(5) 0.00077(14) 0.1417(3) 0.0401(13) Uani 1 d . .
C47 C 0.6172(6) -0.0243(2) 0.1655(4) 0.058(2) Uani 1 d . .
H47 H 0.5423(6) -0.0130(2) 0.1755(4) 0.069 Uiso 1 calc R .
C48 C 0.6418(7) -0.0658(2) 0.1745(5) 0.072(2) Uani 1 d . .
H48 H 0.5817(7) -0.0829(2) 0.1891(5) 0.086 Uiso 1 calc R .
C49 C 0.7523(7) -0.0828(2) 0.1626(4) 0.065(2) Uani 1 d . .
H49 H 0.7687(7) -0.1112(2) 0.1694(4) 0.078 Uiso 1 calc R .
C50 C 0.8379(6) -0.0581(2) 0.1408(4) 0.055(2) Uani 1 d . .
H50 H 0.9152(6) -0.0693(2) 0.1337(4) 0.066 Uiso 1 calc R .
C51 C 0.8126(5) -0.0168(2) 0.1290(3) 0.0448(14) Uani 1 d . .
H51 H 0.8710(5) -0.0002(2) 0.1120(3) 0.054 Uiso 1 calc R .
C52 C 0.9537(5) 0.0947(2) 0.0666(3) 0.0412(13) Uani 1 d . .
H52 H 1.0230(5) 0.1051(2) 0.1051(3) 0.049 Uiso 1 calc R .
C53 C 0.9767(7) 0.0623(2) 0.0234(4) 0.053(2) Uani 1 d . .
H53 H 1.0611(7) 0.0508(2) 0.0332(4) 0.064 Uiso 1 calc R .
C54 C 0.8771(7) 0.0471(2) -0.0330(4) 0.055(2) Uani 1 d . .
H54 H 0.8934(7) 0.0254(2) -0.0623(4) 0.067 Uiso 1 calc R .
C55 C 0.7536(6) 0.0635(2) -0.0472(3) 0.0495(15) Uani 1 d . .
H55 H 0.6852(6) 0.0530(2) -0.0862(3) 0.059 Uiso 1 calc R .
C56 C 0.7293(5) 0.0955(2) -0.0041(3) 0.0408(13) Uani 1 d . .
H56 H 0.6441(5) 0.1065(2) -0.0137(3) 0.049 Uiso 1 calc R .
C57 C 0.8298(5) 0.11165(14) 0.0532(3) 0.0320(11) Uani 1 d . .
C58 C 0.7811(4) 0.18122(14) 0.0696(3) 0.0312(11) Uani 1 d . .
C59 C 0.8031(5) 0.19303(15) 0.0020(3) 0.0381(13) Uani 1 d . .
H59 H 0.8303(5) 0.17332(15) -0.0273(3) 0.046 Uiso 1 calc R .
C60 C 0.7853(5) 0.2329(2) -0.0209(3) 0.0433(14) Uani 1 d . .
H60 H 0.8003(5) 0.2406(2) -0.0660(3) 0.052 Uiso 1 calc R .
C61 C 0.7445(5) 0.2625(2) 0.0224(3) 0.0427(13) Uani 1 d . .
H61 H 0.7350(5) 0.2903(2) 0.0080(3) 0.051 Uiso 1 calc R .
C62 C 0.7192(5) 0.24960(14) 0.0858(3) 0.0341(12) Uani 1 d . .
C63 C 0.6085(5) 0.31316(15) 0.1130(4) 0.0439(14) Uani 1 d . .
C64 C 0.5252(6) 0.3199(2) 0.0439(4) 0.056(2) Uani 1 d . .
H64 H 0.5140(6) 0.2996(2) 0.0070(4) 0.067 Uiso 1 calc R .
C65 C 0.4575(6) 0.3569(2) 0.0288(5) 0.074(2) Uani 1 d . .
H65 H 0.3993(6) 0.3612(2) -0.0183(5) 0.089 Uiso 1 calc R .
C66 C 0.4735(8) 0.3873(2) 0.0812(6) 0.089(3) Uani 1 d . .
H66 H 0.4284(8) 0.4124(2) 0.0696(6) 0.107 Uiso 1 calc R .
C67 C 0.5547(8) 0.3807(2) 0.1496(5) 0.081(2) Uani 1 d . .
H67 H 0.5652(8) 0.4014(2) 0.1859(5) 0.097 Uiso 1 calc R .
C68 C 0.6231(7) 0.3435(2) 0.1670(4) 0.061(2) Uani 1 d . .
H68 H 0.6787(7) 0.3391(2) 0.2148(4) 0.073 Uiso 1 calc R .
C201 C 0.4216(10) 0.0780(3) 0.5288(8) 0.098(6) Uiso 0.54(2) d PGD 1
C202 C 0.3515(8) 0.1091(3) 0.5518(8) 0.068(5) Uiso 0.54(2) d PGD 1
C203 C 0.4171(10) 0.1380(3) 0.6036(7) 0.078(5) Uiso 0.54(2) d PG 1
C204 C 0.5527(10) 0.1358(4) 0.6323(6) 0.084(5) Uiso 0.54(2) d PG 1
C205 C 0.6228(9) 0.1048(4) 0.6092(7) 0.084(5) Uiso 0.54(2) d PG 1
C206 C 0.5573(10) 0.0759(3) 0.5575(8) 0.059(4) Uiso 0.54(2) d PGD 1
C207 C 0.3508(21) 0.0485(11) 0.4655(20) 0.100 Uiso 0.24(2) d PD 1
C301 C 0.3804(19) 0.0681(6) 0.4933(13) 0.133(10) Uiso 0.46(2) d PG 2
C302 C 0.3107(17) 0.0966(7) 0.5229(13) 0.110(8) Uiso 0.46(2) d PG 2
C303 C 0.3749(23) 0.1197(8) 0.5845(12) 0.139(10) Uiso 0.46(2) d PG 2
C304 C 0.5088(24) 0.1144(9) 0.6166(10) 0.168(13) Uiso 0.46(2) d PG 2
C305 C 0.5785(17) 0.0860(8) 0.5871(12) 0.121(9) Uiso 0.46(2) d PG 2
C306 C 0.5143(19) 0.0629(6) 0.5255(13) 0.098(7) Uiso 0.46(2) d PG 2
C308 C 0.2869(38) 0.0503(10) 0.4529(21) 0.100 Uiso 0.31(2) d P 2
C307 C 0.4146(36) 0.0413(11) 0.4482(21) 0.100 Uiso 0.28(2) d P 2
C309 C 0.6426(54) 0.0438(17) 0.5417(33) 0.100 Uiso 0.171(14) d P 2

loop_
_atom_type_symbol
_atom_type_description
_atom_type_scat_dispersion_real
_atom_type_scat_dispersion_imag
_atom_type_scat_source
C C 0.0033 0.0016 'International Tables Vol C Tables 4.2.6.8 and 6.1.1.4'
H H 0.0000 0.0000 'International Tables Vol C Tables 4.2.6.8 and 6.1.1.4'
N N 0.0061 0.0033 'International Tables Vol C Tables 4.2.6.8 and 6.1.1.4'
Mo Mo -1.6832 0.6857 'International Tables Vol C Tables 4.2.6.8 and 6.1.1.4'

loop_
_geom_angle_atom_site_label_1
_geom_angle_atom_site_label_2
_geom_angle_atom_site_label_3
_geom_angle
_geom_angle_site_symmetry_1
_geom_angle_site_symmetry_3
_geom_angle_publ_flag
Mo2 Mo1 N5 94.11(10) . . y
Mo2 Mo1 N11 94.01(9) . . y
N5 Mo1 N11 171.87(14) . . y
Mo2 Mo1 N1 90.84(10) . . y
N5 Mo1 N1 89.69(15) . . y
N11 Mo1 N1 89.85(15) . . y
Mo2 Mo1 N7 91.29(10) . . y
N5 Mo1 N7 88.92(15) . . y
N11 Mo1 N7 91.24(15) . . y
N1 Mo1 N7 177.53(14) . . y
Mo2 Mo1 H7N 144.0(11) . . y
N5 Mo1 H7N 55.1(12) . . y
N11 Mo1 H7N 117.4(12) . . y
N1 Mo1 H7N 105.6(11) . . y
N7 Mo1 H7N 72.0(11) . . y
Mo2 Mo1 H9N 145.1(10) . . y
N5 Mo1 H9N 115.4(11) . . y
N11 Mo1 H9N 56.8(11) . . y
N1 Mo1 H9N 72.2(11) . . y
N7 Mo1 H9N 106.6(11) . . y
H7N Mo1 H9N 70.9(15) . . ?
Mo2 Mo1 N6 142.05(9) . . ?
N5 Mo1 N6 48.19(14) . . ?
N11 Mo1 N6 123.74(13) . . ?
N1 Mo1 N6 92.87(15) . . ?
N7 Mo1 N6 84.69(14) . . ?
H7N Mo1 N6 13.7(11) . . ?
H9N Mo1 N6 70.8(10) . . ?
Mo2 Mo1 N12 140.79(9) . . ?
N5 Mo1 N12 124.53(14) . . ?
N11 Mo1 N12 47.37(13) . . ?
N1 Mo1 N12 83.70(14) . . ?
N7 Mo1 N12 95.41(14) . . ?
H7N Mo1 N12 74.0(11) . . ?
H9N Mo1 N12 13.9(11) . . ?
N6 Mo1 N12 77.12(13) . . ?
Mo1 Mo2 N8 94.52(10) . . y
Mo1 Mo2 N2 94.91(10) . . y
N8 Mo2 N2 170.51(14) . . y
Mo1 Mo2 N4 91.58(10) . . y
N8 Mo2 N4 91.3(2) . . y
N2 Mo2 N4 89.5(2) . . y
Mo1 Mo2 N10 91.62(9) . . y
N8 Mo2 N10 87.40(15) . . y
N2 Mo2 N10 91.27(15) . . y
N4 Mo2 N10 176.62(13) . . y
Mo1 Mo2 H6N 147.7(14) . . ?
N8 Mo2 H6N 115.2(13) . . ?
N2 Mo2 H6N 55.9(13) . . ?
N4 Mo2 H6N 76.2(14) . . ?
N10 Mo2 H6N 101.6(14) . . ?
Mo1 Mo2 H8N 148.0(10) . . ?
N8 Mo2 H8N 58.3(10) . . ?
N2 Mo2 H8N 112.4(10) . . ?
N4 Mo2 H8N 104.4(11) . . ?
N10 Mo2 H8N 72.2(11) . . ?
H6N Mo2 H8N 64.2(17) . . ?
Mo1 Mo2 N9 143.91(9) . . ?
N8 Mo2 N9 49.45(13) . . ?
N2 Mo2 N9 121.08(13) . . ?
N4 Mo2 N9 91.25(14) . . ?
N10 Mo2 N9 85.52(14) . . ?
H6N Mo2 N9 67.3(13) . . ?
H8N Mo2 N9 15.4(10) . . ?
Mo1 Mo2 N3 142.79(9) . . ?
N8 Mo2 N3 122.65(13) . . ?
N2 Mo2 N3 47.89(13) . . ?
N4 Mo2 N3 89.46(14) . . ?
N10 Mo2 N3 88.64(13) . . ?
H6N Mo2 N3 15.0(13) . . ?
H8N Mo2 N3 66.2(10) . . ?
N9 Mo2 N3 73.20(12) . . ?
C7 N1 C6 116.0(4) . . ?
C7 N1 Mo1 120.2(3) . . ?
C6 N1 Mo1 123.8(3) . . ?
C7 N2 C11 119.8(4) . . ?
C7 N2 Mo2 117.3(3) . . ?
C11 N2 Mo2 122.9(3) . . ?
C11 N3 C12 123.1(4) . . ?
C11 N3 Mo2 76.3(3) . . ?
C12 N3 Mo2 158.4(4) . . ?
C28 N4 C29 116.2(4) . . ?
C28 N4 Mo2 121.1(3) . . ?
C29 N4 Mo2 122.7(3) . . ?
C24 N5 C28 119.7(4) . . ?
C24 N5 Mo1 121.9(3) . . ?
C28 N5 Mo1 118.2(3) . . ?
C24 N6 C23 124.9(5) . . ?
C24 N6 Mo1 76.9(3) . . ?
C23 N6 Mo1 151.7(4) . . ?
C41 N7 C40 116.2(4) . . ?
C41 N7 Mo1 119.9(3) . . ?
C40 N7 Mo1 123.4(3) . . ?
C45 N8 C41 120.7(4) . . ?
C45 N8 Mo2 120.3(3) . . ?
C41 N8 Mo2 118.9(3) . . ?
C46 N9 C45 125.1(4) . . ?
C46 N9 Mo2 150.2(4) . . ?
C45 N9 Mo2 77.7(3) . . ?
C58 N10 C57 116.1(4) . . ?
C58 N10 Mo2 120.7(3) . . ?
C57 N10 Mo2 121.7(3) . . ?
C62 N11 C58 118.3(4) . . ?
C62 N11 Mo1 123.7(3) . . ?
C58 N11 Mo1 118.0(3) . . ?
C62 N12 C63 124.8(5) . . ?
C62 N12 Mo1 76.6(3) . . ?
C63 N12 Mo1 148.7(4) . . ?
C6 C1 C2 120.2(6) . . ?
C3 C2 C1 120.1(6) . . ?
C4 C3 C2 119.8(6) . . ?
C3 C4 C5 121.6(6) . . ?
C4 C5 C6 119.5(5) . . ?
C1 C6 C5 118.8(5) . . ?
C1 C6 N1 121.1(5) . . ?
C5 C6 N1 120.0(5) . . ?
N1 C7 N2 116.7(4) . . ?
N1 C7 C8 124.7(4) . . ?
N2 C7 C8 118.7(4) . . ?
C9 C8 C7 119.9(5) . . ?
C8 C9 C10 121.3(5) . . ?
C11 C10 C9 117.5(5) . . ?
C10 C11 N2 122.8(5) . . ?
C10 C11 N3 124.3(5) . . ?
N2 C11 N3 112.9(4) . . ?
C13 C12 C17 118.8(5) . . ?
C13 C12 N3 120.2(5) . . ?
C17 C12 N3 120.8(5) . . ?
C12 C13 C14 120.2(6) . . ?
C15 C14 C13 120.6(7) . . ?
C14 C15 C16 119.4(6) . . ?
C15 C16 C17 121.4(7) . . ?
C16 C17 C12 119.5(6) . . ?
C23 C18 C19 119.4(6) . . ?
C20 C19 C18 121.7(7) . . ?
C21 C20 C19 118.1(6) . . ?
C20 C21 C22 121.9(6) . . ?
C21 C22 C23 120.1(6) . . ?
C18 C23 C22 118.9(5) . . ?
C18 C23 N6 118.4(5) . . ?
C22 C23 N6 122.6(5) . . ?
N5 C24 C25 122.9(5) . . ?
N5 C24 N6 112.4(5) . . ?
C25 C24 N6 124.7(5) . . ?
C24 C25 C26 117.7(5) . . ?
C27 C26 C25 121.7(5) . . ?
C26 C27 C28 118.9(5) . . ?
N4 C28 N5 114.7(4) . . ?
N4 C28 C27 126.2(4) . . ?
N5 C28 C27 119.0(4) . . ?
C30 C29 C34 118.4(6) . . ?
C30 C29 N4 120.8(5) . . ?
C34 C29 N4 120.7(5) . . ?
C29 C30 C31 120.6(8) . . ?
C32 C31 C30 119.6(8) . . ?
C33 C32 C31 120.6(7) . . ?
C32 C33 C34 120.2(8) . . ?
C29 C34 C33 120.5(7) . . ?
C40 C35 C36 120.2(5) . . ?
C37 C36 C35 121.2(6) . . ?
C36 C37 C38 119.0(5) . . ?
C39 C38 C37 119.9(6) . . ?
C38 C39 C40 121.3(6) . . ?
C35 C40 C39 118.2(5) . . ?
C35 C40 N7 119.9(4) . . ?
C39 C40 N7 121.8(5) . . ?
N7 C41 N8 115.4(4) . . ?
N7 C41 C42 126.0(4) . . ?
N8 C41 C42 118.6(4) . . ?
C43 C42 C41 119.2(5) . . ?
C42 C43 C44 121.8(5) . . ?
C45 C44 C43 117.4(5) . . ?
N8 C45 C44 122.3(5) . . ?
N8 C45 N9 112.6(4) . . ?
C44 C45 N9 125.2(4) . . ?
C51 C46 C47 118.5(5) . . ?
C51 C46 N9 118.7(5) . . ?
C47 C46 N9 122.6(5) . . ?
C48 C47 C46 119.8(6) . . ?
C49 C48 C47 121.1(6) . . ?
C50 C49 C48 119.1(5) . . ?
C49 C50 C51 120.6(6) . . ?
C46 C51 C50 120.9(5) . . ?
C57 C52 C53 120.5(6) . . ?
C54 C53 C52 120.3(6) . . ?
C53 C54 C55 120.2(5) . . ?
C54 C55 C56 120.0(6) . . ?
C55 C56 C57 120.6(5) . . ?
C52 C57 C56 118.4(5) . . ?
C52 C57 N10 121.1(5) . . ?
C56 C57 N10 120.4(4) . . ?
N10 C58 N11 115.2(4) . . ?
N10 C58 C59 125.1(4) . . ?
N11 C58 C59 119.7(4) . . ?
C60 C59 C58 120.1(5) . . ?
C59 C60 C61 120.4(5) . . ?
C62 C61 C60 117.8(5) . . ?
C61 C62 N11 123.5(5) . . ?
C61 C62 N12 124.2(4) . . ?
N11 C62 N12 112.3(4) . . ?
C64 C63 C68 119.4(5) . . ?
C64 C63 N12 122.8(5) . . ?
C68 C63 N12 117.7(6) . . ?
C63 C64 C65 119.4(7) . . ?
C66 C65 C64 121.5(8) . . ?
C67 C66 C65 119.3(7) . . ?
C66 C67 C68 120.6(8) . . ?
C63 C68 C67 119.7(7) . . ?
C202 C201 C206 120.0 . . ?
C202 C201 C207 120.0(4) . . ?
C206 C201 C207 119.7(4) . . ?
C203 C202 C201 120.0 . . ?
C202 C203 C204 120.0 . . ?
C203 C204 C205 120.0 . . ?
C206 C205 C204 120.0 . . ?
C205 C206 C201 120.0 . . ?

loop_
_geom_bond_atom_site_label_1
_geom_bond_atom_site_label_2
_geom_bond_distance
_geom_bond_site_symmetry_2
_geom_bond_publ_flag
Mo1 Mo2 2.0813(5) . y
Mo1 N5 2.137(4) . y
Mo1 N11 2.148(4) . y
Mo1 N1 2.174(4) . y
Mo1 N7 2.178(4) . y
Mo1 H7N 2.89(5) . ?
Mo1 H9N 2.95(5) . ?
Mo1 N6 3.079(4) . ?
Mo1 N12 3.135(4) . ?
Mo2 N8 2.137(4) . y
Mo2 N2 2.143(4) . y
Mo2 N4 2.144(4) . y
Mo2 N10 2.153(4) . y
Mo2 H6N 2.86(7) . ?
Mo2 H8N 2.89(5) . ?
Mo2 N9 3.028(4) . ?
Mo2 N3 3.123(4) . ?
N1 C7 1.336(6) . ?
N1 C6 1.423(6) . ?
N2 C7 1.364(6) . ?
N2 C11 1.368(6) . ?
N3 C11 1.412(7) . ?
N3 C12 1.422(6) . ?
N4 C28 1.347(6) . ?
N4 C29 1.431(6) . ?
N5 C24 1.360(6) . ?
N5 C28 1.378(6) . ?
N6 C24 1.404(7) . ?
N6 C23 1.413(7) . ?
N7 C41 1.358(6) . ?
N7 C40 1.420(6) . ?
N8 C45 1.359(6) . ?
N8 C41 1.362(6) . ?
N9 C46 1.411(6) . ?
N9 C45 1.414(7) . ?
N10 C58 1.347(6) . ?
N10 C57 1.427(6) . ?
N11 C62 1.371(6) . ?
N11 C58 1.373(6) . ?
N12 C62 1.407(7) . ?
N12 C63 1.408(7) . ?
C1 C6 1.381(8) . ?
C1 C2 1.397(8) . ?
C2 C3 1.362(10) . ?
C3 C4 1.349(9) . ?
C4 C5 1.384(8) . ?
C5 C6 1.387(8) . ?
C7 C8 1.422(7) . ?
C8 C9 1.352(8) . ?
C9 C10 1.394(8) . ?
C10 C11 1.364(8) . ?
C12 C13 1.377(8) . ?
C12 C17 1.384(8) . ?
C13 C14 1.384(8) . ?
C14 C15 1.354(10) . ?
C15 C16 1.358(10) . ?
C16 C17 1.375(8) . ?
C18 C23 1.378(8) . ?
C18 C19 1.393(9) . ?
C19 C20 1.363(10) . ?
C20 C21 1.356(9) . ?
C21 C22 1.377(8) . ?
C22 C23 1.378(8) . ?
C24 C25 1.368(8) . ?
C25 C26 1.390(8) . ?
C26 C27 1.365(7) . ?
C27 C28 1.427(7) . ?
C29 C30 1.376(8) . ?
C29 C34 1.380(8) . ?
C30 C31 1.393(11) . ?
C31 C32 1.364(14) . ?
C32 C33 1.351(13) . ?
C33 C34 1.387(9) . ?
C35 C40 1.381(7) . ?
C35 C36 1.388(7) . ?
C36 C37 1.367(9) . ?
C37 C38 1.387(9) . ?
C38 C39 1.378(8) . ?
C39 C40 1.390(7) . ?
C41 C42 1.419(7) . ?
C42 C43 1.369(8) . ?
C43 C44 1.382(8) . ?
C44 C45 1.375(7) . ?
C46 C51 1.371(7) . ?
C46 C47 1.386(7) . ?
C47 C48 1.372(8) . ?
C48 C49 1.368(9) . ?
C49 C50 1.358(9) . ?
C50 C51 1.372(7) . ?
C52 C57 1.381(7) . ?
C52 C53 1.389(8) . ?
C53 C54 1.364(9) . ?
C54 C55 1.370(9) . ?
C55 C56 1.384(7) . ?
C56 C57 1.390(7) . ?
C58 C59 1.409(7) . ?
C59 C60 1.358(7) . ?
C60 C61 1.403(8) . ?
C61 C62 1.359(7) . ?
C63 C64 1.371(9) . ?
C63 C68 1.392(9) . ?
C64 C65 1.386(9) . ?
C65 C66 1.371(12) . ?
C66 C67 1.351(12) . ?
C67 C68 1.399(9) . ?
C201 C202 1.39 . ?
C201 C206 1.39 . ?
C201 C207 1.550(10) . ?
C202 C203 1.39 . ?
C203 C204 1.39 . ?
C204 C205 1.39 . ?
C205 C206 1.39 . ?
C301 C307 1.33(4) . ?
C301 C302 1.39 . ?
C301 C306 1.39 . ?
C302 C303 1.39 . ?
C303 C304 1.39 . ?
C304 C305 1.39 . ?
C305 C306 1.39 . ?
